data_2243342
loop_
_publ_author_name
'Cui, Yu-Jin'
'Su, Feng'
'Jin, Wei-Jun'

_publ_section_title
;
 Structural and luminescent properties of co-crystals of tetraiodoethylene
 with two azaphenanthrenes
;
_journal_issue 3
_journal_name_full 'Acta Crystallographica Section E'
_journal_page_first 438
_journal_page_last 442
_journal_paper_doi 10.1107/S2056989020002182
_journal_volume 76
_journal_year 2020
_chemical_formula_iupac '0.5C2 I4 , C13 H9 N'
_chemical_formula_moiety '0.5 (C2 I4) , (C13 H9 N)'
_chemical_formula_sum 'C14 H9 I2 N'
_chemical_formula_weight 445.02
_chemical_name_systematic
;
Tetraiodoethylene--benzo[<i>f</i>]quinoline (1/2)
;
_space_group_crystal_system triclinic
_space_group_IT_number 2
_space_group_name_Hall '-P 1'
_space_group_name_H-M_alt 'P -1'
_atom_sites_solution_hydrogens geom
_audit_creation_method SHELXL-2018/3
_cell_angle_alpha 97.050(2)
_cell_angle_beta 92.059(2)
_cell_angle_gamma 95.579(2)
_cell_formula_units_Z 2
_cell_length_a 7.3179(4)
_cell_length_b 8.1089(5)
_cell_length_c 11.3252(7)
_cell_measurement_reflns_used 4699
_cell_measurement_temperature 296(2)
_cell_measurement_theta_max 26.38
_cell_measurement_theta_min 2.80
_cell_volume 663.02(7)
_computing_cell_refinement
;
SAINT (Bruker, 2012)
;
_computing_data_collection
;
APEX2 (Bruker, 2012)
;
_computing_data_reduction
;
SAINT (Bruker, 2012)
;
_computing_molecular_graphics
;
SHELXTL (Sheldrick, 2008),
DIAMOND (Brandenburg, 2005),
;
_computing_publication_material
;
publCIF (Westrip, 2010)
;
_computing_structure_refinement
;
<i>SHELXL2018/3</i> (Sheldrick, 2015)
;
_computing_structure_solution
;
SHELXS97 (Sheldrick, 2008)
;
_diffrn_ambient_temperature 296(2)
_diffrn_measured_fraction_theta_full 0.998
_diffrn_measured_fraction_theta_max 0.997
_diffrn_measurement_device_type 'Bruker APEXII CCD'
_diffrn_measurement_method '\f and \w scans'
_diffrn_radiation_type MoK\a
_diffrn_radiation_wavelength 0.71073
_diffrn_reflns_av_R_equivalents 0.0256
_diffrn_reflns_av_unetI/netI 0.0285
_diffrn_reflns_limit_h_max 9
_diffrn_reflns_limit_h_min -9
_diffrn_reflns_limit_k_max 10
_diffrn_reflns_limit_k_min -10
_diffrn_reflns_limit_l_max 14
_diffrn_reflns_limit_l_min -14
_diffrn_reflns_number 8567
_diffrn_reflns_theta_full 25.242
_diffrn_reflns_theta_max 26.379
_diffrn_reflns_theta_min 2.544
_diffrn_source 'sealed tube'
_exptl_absorpt_coefficient_mu 4.720
_exptl_absorpt_correction_T_max 0.7454
_exptl_absorpt_correction_T_min 0.6379
_exptl_absorpt_correction_type multi-scan
_exptl_absorpt_process_details
;
(<i>SADABS</i>; Bruker, 2012)
;
_exptl_crystal_colour yellow
_exptl_crystal_density_diffrn 2.229
_exptl_crystal_description block
_exptl_crystal_F_000 412
_exptl_crystal_size_max 0.350
_exptl_crystal_size_mid 0.320
_exptl_crystal_size_min 0.300
_refine_diff_density_max 0.800
_refine_diff_density_min -0.738
_refine_ls_extinction_method none
_refine_ls_goodness_of_fit_ref 1.082
_refine_ls_hydrogen_treatment constr
_refine_ls_matrix_type full
_refine_ls_number_parameters 154
_refine_ls_number_reflns 2701
_refine_ls_number_restraints 0
_refine_ls_restrained_S_all 1.082
_refine_ls_R_factor_all 0.0441
_refine_ls_R_factor_gt 0.0276
_refine_ls_shift/su_max 0.001
_refine_ls_shift/su_mean 0.000
_refine_ls_structure_factor_coef Fsqd
_refine_ls_weighting_details 'w=1/[\s^2^(Fo^2^)+(0.0189P)^2^+0.7413P] where P=(Fo^2^+2Fc^2^)/3'
_refine_ls_weighting_scheme calc
_refine_ls_wR_factor_gt 0.0523
_refine_ls_wR_factor_ref 0.0578
_reflns_number_gt 2099
_reflns_number_total 2701
_reflns_threshold_expression 'I > 2\s(I)'
_cod_data_source_file vm2225sup1.cif
_cod_data_source_block 2
_cod_database_code 2243342
_shelx_space_group_comment
;
The symmetry employed for this shelxl refinement is uniquely defined
by the following loop, which should always be used as a source of
symmetry information in preference to the above space-group names.
They are only intended as comments.
;
_shelx_estimated_absorpt_t_min 0.289
_shelx_estimated_absorpt_t_max 0.332

loop_
_space_group_symop_operation_xyz
'x, y, z'
'-x, -y, -z'

loop_
_atom_site_type_symbol
_atom_site_label
_atom_site_fract_x
_atom_site_fract_y
_atom_site_fract_z
_atom_site_U_iso_or_equiv
_atom_site_adp_type
_atom_site_calc_flag
_atom_site_occupancy
_atom_site_disorder_assembly
_atom_site_disorder_group
I I1 0.20988(4) 0.45307(3) 0.82595(2) 0.04767(10) Uani d 1 . .
I I2 -0.08934(4) 0.75374(3) 0.91391(3) 0.05167(11) Uani d 1 . .
N N1 0.4565(5) 0.3596(5) 0.6400(3) 0.0518(9) Uani d 1 . .
C C1 0.6267(7) 0.4270(6) 0.6615(4) 0.0597(13) Uani d 1 . .
H H1 0.655445 0.495377 0.733212 0.072 Uiso calc 1 . .
C C2 0.7655(7) 0.4022(6) 0.5841(5) 0.0613(13) Uani d 1 . .
H H2 0.883874 0.453358 0.603495 0.074 Uiso calc 1 . .
C C3 0.7274(6) 0.3026(6) 0.4794(5) 0.0541(12) Uani d 1 . .
H H3 0.819507 0.286190 0.425958 0.065 Uiso calc 1 . .
C C4 0.5492(5) 0.2240(5) 0.4514(4) 0.0399(10) Uani d 1 . .
C C5 0.4171(5) 0.2587(5) 0.5350(4) 0.0389(9) Uani d 1 . .
C C6 0.2327(6) 0.1869(5) 0.5119(4) 0.0470(11) Uani d 1 . .
H H6 0.144788 0.211154 0.566982 0.056 Uiso calc 1 . .
C C7 0.1844(6) 0.0845(5) 0.4114(4) 0.0471(11) Uani d 1 . .
H H7 0.062732 0.038787 0.398340 0.057 Uiso calc 1 . .
C C8 0.3128(6) 0.0431(5) 0.3238(4) 0.0424(10) Uani d 1 . .
C C9 0.4960(6) 0.1144(5) 0.3424(4) 0.0418(10) Uani d 1 . .
C C10 0.6199(7) 0.0731(6) 0.2544(4) 0.0561(12) Uani d 1 . .
H H10 0.741510 0.119847 0.264207 0.067 Uiso calc 1 . .
C C11 0.5643(9) -0.0348(7) 0.1546(5) 0.0730(16) Uani d 1 . .
H H11 0.648615 -0.060734 0.097457 0.088 Uiso calc 1 . .
C C12 0.3842(9) -0.1063(7) 0.1373(4) 0.0716(16) Uani d 1 . .
H H12 0.347907 -0.180218 0.069304 0.086 Uiso calc 1 . .
C C13 0.2612(7) -0.0676(6) 0.2203(4) 0.0555(12) Uani d 1 . .
H H13 0.140145 -0.115380 0.208420 0.067 Uiso calc 1 . .
C C14 0.0238(6) 0.5360(5) 0.9536(4) 0.0449(10) Uani d 1 . .

loop_
_atom_site_aniso_label
_atom_site_aniso_U_11
_atom_site_aniso_U_22
_atom_site_aniso_U_33
_atom_site_aniso_U_12
_atom_site_aniso_U_13
_atom_site_aniso_U_23
I1 0.0579(2) 0.04585(18) 0.04064(16) 0.01385(14) 0.01030(14) 0.00193(12)
I2 0.0700(2) 0.04158(18) 0.04756(18) 0.02041(15) 0.00980(15) 0.00849(13)
N1 0.058(3) 0.051(2) 0.049(2) 0.0117(19) 0.003(2) 0.0083(18)
C1 0.068(3) 0.052(3) 0.058(3) 0.007(3) -0.016(3) 0.006(2)
C2 0.042(3) 0.067(3) 0.076(4) -0.002(2) -0.010(3) 0.024(3)
C3 0.039(3) 0.055(3) 0.073(3) 0.006(2) 0.013(2) 0.026(3)
C4 0.036(2) 0.041(2) 0.049(2) 0.0109(18) 0.008(2) 0.0221(19)
C5 0.041(2) 0.036(2) 0.043(2) 0.0108(18) 0.0065(19) 0.0135(18)
C6 0.042(2) 0.054(3) 0.048(3) 0.008(2) 0.015(2) 0.009(2)
C7 0.036(2) 0.051(3) 0.056(3) 0.003(2) 0.006(2) 0.016(2)
C8 0.051(3) 0.036(2) 0.044(2) 0.0087(19) 0.006(2) 0.0144(18)
C9 0.046(2) 0.042(2) 0.044(2) 0.0161(19) 0.014(2) 0.0199(19)
C10 0.059(3) 0.066(3) 0.052(3) 0.023(2) 0.021(2) 0.022(2)
C11 0.099(5) 0.080(4) 0.051(3) 0.043(4) 0.031(3) 0.018(3)
C12 0.115(5) 0.059(3) 0.044(3) 0.025(3) 0.007(3) 0.004(2)
C13 0.072(3) 0.047(3) 0.049(3) 0.009(2) -0.003(3) 0.010(2)
C14 0.054(3) 0.039(2) 0.041(2) 0.011(2) 0.002(2) -0.0017(18)

loop_
_atom_type_symbol
_atom_type_description
_atom_type_scat_dispersion_real
_atom_type_scat_dispersion_imag
_atom_type_scat_source
C C 0.0033 0.0016 'International Tables Vol C Tables 4.2.6.8 and 6.1.1.4'
H H 0.0000 0.0000 'International Tables Vol C Tables 4.2.6.8 and 6.1.1.4'
N N 0.0061 0.0033 'International Tables Vol C Tables 4.2.6.8 and 6.1.1.4'
I I -0.4742 1.8119 'International Tables Vol C Tables 4.2.6.8 and 6.1.1.4'

loop_
_geom_angle_atom_site_label_1
_geom_angle_atom_site_label_2
_geom_angle_atom_site_label_3
_geom_angle_site_symmetry_1
_geom_angle_site_symmetry_3
_geom_angle
_geom_angle_publ_flag
C1 N1 C5 . . 117.4(4) ?
N1 C1 C2 . . 123.8(5) ?
N1 C1 H1 . . 118.1 ?
C2 C1 H1 . . 118.1 ?
C3 C2 C1 . . 119.2(4) ?
C3 C2 H2 . . 120.4 ?
C1 C2 H2 . . 120.4 ?
C2 C3 C4 . . 120.1(4) ?
C2 C3 H3 . . 120.0 ?
C4 C3 H3 . . 120.0 ?
C3 C4 C5 . . 116.5(4) ?
C3 C4 C9 . . 124.0(4) ?
C5 C4 C9 . . 119.5(4) ?
N1 C5 C4 . . 123.0(4) ?
N1 C5 C6 . . 117.1(4) ?
C4 C5 C6 . . 119.9(4) ?
C7 C6 C5 . . 120.4(4) ?
C7 C6 H6 . . 119.8 ?
C5 C6 H6 . . 119.8 ?
C6 C7 C8 . . 122.3(4) ?
C6 C7 H7 . . 118.9 ?
C8 C7 H7 . . 118.9 ?
C13 C8 C9 . . 119.4(4) ?
C13 C8 C7 . . 121.7(4) ?
C9 C8 C7 . . 118.9(4) ?
C10 C9 C8 . . 118.0(4) ?
C10 C9 C4 . . 123.0(4) ?
C8 C9 C4 . . 119.0(4) ?
C11 C10 C9 . . 120.9(5) ?
C11 C10 H10 . . 119.6 ?
C9 C10 H10 . . 119.6 ?
C10 C11 C12 . . 121.0(5) ?
C10 C11 H11 . . 119.5 ?
C12 C11 H11 . . 119.5 ?
C13 C12 C11 . . 119.5(5) ?
C13 C12 H12 . . 120.3 ?
C11 C12 H12 . . 120.3 ?
C12 C13 C8 . . 121.3(5) ?
C12 C13 H13 . . 119.4 ?
C8 C13 H13 . . 119.4 ?
C14 C14 I2 2_567 . 121.4(4) ?
C14 C14 I1 2_567 . 126.2(4) ?
I2 C14 I1 . . 112.33(18) ?

loop_
_geom_bond_atom_site_label_1
_geom_bond_atom_site_label_2
_geom_bond_site_symmetry_2
_geom_bond_distance
_geom_bond_publ_flag
I1 C14 . 2.116(4) ?
I2 C14 . 2.111(4) ?
N1 C1 . 1.313(6) ?
N1 C5 . 1.363(5) ?
C1 C2 . 1.379(7) ?
C1 H1 . 0.9300 ?
C2 C3 . 1.354(7) ?
C2 H2 . 0.9300 ?
C3 C4 . 1.402(6) ?
C3 H3 . 0.9300 ?
C4 C5 . 1.401(5) ?
C4 C9 . 1.448(6) ?
C5 C6 . 1.418(6) ?
C6 C7 . 1.339(6) ?
C6 H6 . 0.9300 ?
C7 C8 . 1.423(6) ?
C7 H7 . 0.9300 ?
C8 C13 . 1.402(6) ?
C8 C9 . 1.405(6) ?
C9 C10 . 1.403(6) ?
C10 C11 . 1.365(7) ?
C10 H10 . 0.9300 ?
C11 C12 . 1.384(8) ?
C11 H11 . 0.9300 ?
C12 C13 . 1.355(7) ?
C12 H12 . 0.9300 ?
C13 H13 . 0.9300 ?
C14 C14 2_567 1.305(8) ?

loop_
_geom_hbond_atom_site_label_D
_geom_hbond_atom_site_label_H
_geom_hbond_atom_site_label_A
_geom_hbond_site_symmetry_A
_geom_hbond_distance_DH
_geom_hbond_distance_HA
_geom_hbond_distance_DA
_geom_hbond_angle_DHA
C1 H1 I2 1_655 0.93 3.16 4.019(5) 155
C6 H6 I1 . 0.93 3.31 3.945(4) 127

loop_
_geom_torsion_atom_site_label_1
_geom_torsion_atom_site_label_2
_geom_torsion_atom_site_label_3
_geom_torsion_atom_site_label_4
_geom_torsion_site_symmetry_1
_geom_torsion_site_symmetry_2
_geom_torsion_site_symmetry_3
_geom_torsion_site_symmetry_4
_geom_torsion
_geom_torsion_publ_flag
C5 N1 C1 C2 . . . . 0.5(7) ?
N1 C1 C2 C3 . . . . -0.3(8) ?
C1 C2 C3 C4 . . . . -0.9(7) ?
C2 C3 C4 C5 . . . . 1.7(6) ?
C2 C3 C4 C9 . . . . -179.4(4) ?
C1 N1 C5 C4 . . . . 0.5(6) ?
C1 N1 C5 C6 . . . . -179.7(4) ?
C3 C4 C5 N1 . . . . -1.6(6) ?
C9 C4 C5 N1 . . . . 179.5(4) ?
C3 C4 C5 C6 . . . . 178.6(4) ?
C9 C4 C5 C6 . . . . -0.3(6) ?
N1 C5 C6 C7 . . . . -179.0(4) ?
C4 C5 C6 C7 . . . . 0.8(6) ?
C5 C6 C7 C8 . . . . -0.1(7) ?
C6 C7 C8 C13 . . . . 178.4(4) ?
C6 C7 C8 C9 . . . . -1.1(6) ?
C13 C8 C9 C10 . . . . 1.1(6) ?
C7 C8 C9 C10 . . . . -179.4(4) ?
C13 C8 C9 C4 . . . . -177.9(4) ?
C7 C8 C9 C4 . . . . 1.6(6) ?
C3 C4 C9 C10 . . . . 1.3(6) ?
C5 C4 C9 C10 . . . . -179.8(4) ?
C3 C4 C9 C8 . . . . -179.7(4) ?
C5 C4 C9 C8 . . . . -0.9(6) ?
C8 C9 C10 C11 . . . . -0.9(6) ?
C4 C9 C10 C11 . . . . 178.1(4) ?
C9 C10 C11 C12 . . . . 0.1(8) ?
C10 C11 C12 C13 . . . . 0.4(8) ?
C11 C12 C13 C8 . . . . -0.2(7) ?
C9 C8 C13 C12 . . . . -0.5(6) ?
C7 C8 C13 C12 . . . . 180.0(4) ?

_cod_database_fobs_code 2243342
